data_4322569
loop_
_publ_author_name
'Fu Qiang Huang'
'James A. Ibers'

_publ_section_title
;
 Syntheses, Structures, and Theoretical Study of LaCuSTe and SmCuSTe
;
_journal_name_full 'Inorganic Chemistry'
_journal_page_first 5978
_journal_page_last 5983
_journal_paper_doi 10.1021/ic990835e
_journal_volume 38
_journal_year 1999
_chemical_formula_sum 'Cu La S Te'
_chemical_formula_weight 362.11
_chemical_name_systematic
; 
 ? 
;
_space_group_IT_number 14
_symmetry_cell_setting monoclinic
_symmetry_space_group_name_Hall '-P 2ybc'
_symmetry_space_group_name_H-M 'P 1 21/c 1'
_atom_sites_solution_hydrogens geom
_atom_sites_solution_primary direct
_atom_sites_solution_secondary difmap
_audit_creation_method SHELXL-97
_cell_angle_alpha 90.00
_cell_angle_beta 95.045(2)
_cell_angle_gamma 90.00
_cell_formula_units_Z 4
_cell_length_a 6.4955(8)
_cell_length_b 7.7692(9)
_cell_length_c 7.4665(9)
_cell_measurement_temperature 153(2)
_cell_volume 375.34(8)
_computing_structure_refinement 'SHELXL-97 (Sheldrick, 1997)'
_computing_structure_solution 'SHELXS-97 (Sheldrick, 1990)'
_diffrn_ambient_temperature 153(2)
_diffrn_measured_fraction_theta_full 0.959
_diffrn_measured_fraction_theta_max 0.959
_diffrn_radiation_monochromator graphite
_diffrn_radiation_source 'fine-focus sealed tube'
_diffrn_radiation_type MoK\a
_diffrn_radiation_wavelength 0.71073
_diffrn_reflns_av_R_equivalents 0.0282
_diffrn_reflns_av_sigmaI/netI 0.0181
_diffrn_reflns_limit_h_max 8
_diffrn_reflns_limit_h_min -8
_diffrn_reflns_limit_k_max 10
_diffrn_reflns_limit_k_min -10
_diffrn_reflns_limit_l_max 9
_diffrn_reflns_limit_l_min -9
_diffrn_reflns_number 3159
_diffrn_reflns_theta_full 28.23
_diffrn_reflns_theta_max 28.23
_diffrn_reflns_theta_min 3.15
_exptl_absorpt_coefficient_mu 24.801
_exptl_crystal_density_diffrn 6.408
_exptl_crystal_density_method 'not measured'
_exptl_crystal_F_000 616
_refine_diff_density_max 1.574
_refine_diff_density_min -2.862
_refine_diff_density_rms 0.409
_refine_ls_extinction_coef 0.0085(6)
_refine_ls_extinction_expression Fc^*^=kFc[1+0.001xFc^2^\l^3^/sin(2\q)]^-1/4^
_refine_ls_extinction_method SHELXL
_refine_ls_goodness_of_fit_ref 1.335
_refine_ls_hydrogen_treatment mixed
_refine_ls_matrix_type full
_refine_ls_number_parameters 38
_refine_ls_number_reflns 895
_refine_ls_number_restraints 0
_refine_ls_restrained_S_all 1.335
_refine_ls_R_factor_all 0.0265
_refine_ls_R_factor_gt 0.0252
_refine_ls_shift/su_max 0.000
_refine_ls_shift/su_mean 0.000
_refine_ls_structure_factor_coef Fsqd
_refine_ls_weighting_details
; calc 
 [1.00000+0.00000exp(0.00(sin\q/\l)^2^)]/ 
   [\s^2^(Fo^2^)+0.0000+0.0000*P+(0.0400P)^2^+0.0000sin\q/\l] 
 where P = 1.00000Fo^2^ + 0.00000Fc^2^ 
;
_refine_ls_weighting_scheme calc
_refine_ls_wR_factor_gt 0.0679
_refine_ls_wR_factor_ref 0.0686
_reflns_number_gt 862
_reflns_number_total 895
_reflns_threshold_expression >2sigma(I)
_cod_data_source_file ic990835e_1.cif
_cod_data_source_block lacuste
_cod_database_code 4322569

loop_
_symmetry_equiv_pos_as_xyz
'x, y, z'
'-x, y+1/2, -z+1/2'
'-x, -y, -z'
'x, -y-1/2, z-1/2'

loop_
_atom_site_label
_atom_site_type_symbol
_atom_site_fract_x
_atom_site_fract_y
_atom_site_fract_z
_atom_site_U_iso_or_equiv
_atom_site_adp_type
_atom_site_occupancy
_atom_site_symmetry_multiplicity
_atom_site_calc_flag
_atom_site_refinement_flags
_atom_site_disorder_assembly
_atom_site_disorder_group
La1 La 0.35383(4) 0.03108(3) 0.22166(3) 0.00766(15) Uani 1 1 d . . .
Te1 Te 0.12498(5) 0.39784(4) 0.27801(4) 0.00764(15) Uani 1 1 d . . .
Cu1 Cu 0.06688(10) 0.66396(8) 0.04289(8) 0.01180(19) Uani 1 1 d . . .
S1 S 0.59187(17) 0.27128(14) 0.00154(14) 0.0052(2) Uani 1 1 d . . .

loop_
_atom_site_aniso_label
_atom_site_aniso_U_11
_atom_site_aniso_U_22
_atom_site_aniso_U_33
_atom_site_aniso_U_23
_atom_site_aniso_U_13
_atom_site_aniso_U_12
La1 0.0085(2) 0.0069(2) 0.0079(2) -0.00018(8) 0.00195(13) -0.00031(8)
Te1 0.0078(2) 0.0070(2) 0.0082(2) 0.00023(9) 0.00110(14) 0.00022(9)
Cu1 0.0117(3) 0.0126(3) 0.0113(3) -0.0018(2) 0.0021(2) -0.0008(2)
S1 0.0061(5) 0.0046(5) 0.0049(5) 0.0000(4) 0.0006(4) 0.0002(4)

loop_
_atom_type_symbol
_atom_type_description
_atom_type_scat_dispersion_real
_atom_type_scat_dispersion_imag
_atom_type_scat_source
S S 0.1246 0.1234 'International Tables Vol C Tables 4.2.6.8 and 6.1.1.4'
Cu Cu 0.3201 1.2651 'International Tables Vol C Tables 4.2.6.8 and 6.1.1.4'
Te Te -0.5308 1.6751 'International Tables Vol C Tables 4.2.6.8 and 6.1.1.4'
La La -0.2871 2.4523 'International Tables Vol C Tables 4.2.6.8 and 6.1.1.4'

loop_
_geom_angle_atom_site_label_1
_geom_angle_atom_site_label_2
_geom_angle_atom_site_label_3
_geom_angle
_geom_angle_site_symmetry_1
_geom_angle_site_symmetry_3
_geom_angle_publ_flag
S1 La1 S1 80.378(13) 2_645 3_655 ?
S1 La1 S1 80.32(3) 2_645 4_566 ?
S1 La1 S1 138.40(2) 3_655 4_566 ?
S1 La1 S1 142.132(15) 2_645 . ?
S1 La1 S1 95.38(3) 3_655 . ?
S1 La1 S1 78.43(2) 4_566 . ?
S1 La1 Te1 123.17(2) 2_645 . ?
S1 La1 Te1 148.96(2) 3_655 . ?
S1 La1 Te1 70.55(2) 4_566 . ?
S1 La1 Te1 77.88(2) . . ?
S1 La1 Te1 80.50(2) 2_645 2_545 ?
S1 La1 Te1 84.75(2) 3_655 2_545 ?
S1 La1 Te1 127.41(2) 4_566 2_545 ?
S1 La1 Te1 136.95(2) . 2_545 ?
Te1 La1 Te1 80.351(10) . 2_545 ?
S1 La1 Cu1 41.21(3) 2_645 4_566 ?
S1 La1 Cu1 98.09(2) 3_655 4_566 ?
S1 La1 Cu1 91.01(3) 4_566 4_566 ?
S1 La1 Cu1 166.51(2) . 4_566 ?
Te1 La1 Cu1 90.779(14) . 4_566 ?
Te1 La1 Cu1 45.732(12) 2_545 4_566 ?
S1 La1 Cu1 84.21(2) 2_645 2_545 ?
S1 La1 Cu1 131.07(3) 3_655 2_545 ?
S1 La1 Cu1 82.78(3) 4_566 2_545 ?
S1 La1 Cu1 123.30(2) . 2_545 ?
Te1 La1 Cu1 45.429(12) . 2_545 ?
Te1 La1 Cu1 46.851(13) 2_545 2_545 ?
Cu1 La1 Cu1 45.972(19) 4_566 2_545 ?
S1 La1 Te1 74.84(2) 2_645 2_645 ?
S1 La1 Te1 66.52(2) 3_655 2_645 ?
S1 La1 Te1 72.99(2) 4_566 2_645 ?
S1 La1 Te1 69.13(2) . 2_645 ?
Te1 La1 Te1 134.652(11) . 2_645 ?
Te1 La1 Te1 144.588(13) 2_545 2_645 ?
Cu1 La1 Te1 116.024(14) 4_566 2_645 ?
Cu1 La1 Te1 150.120(14) 2_545 2_645 ?
S1 La1 Te1 142.24(2) 2_645 4_565 ?
S1 La1 Te1 69.79(2) 3_655 4_565 ?
S1 La1 Te1 137.43(2) 4_566 4_565 ?
S1 La1 Te1 65.58(2) . 4_565 ?
Te1 La1 Te1 79.993(9) . 4_565 ?
Te1 La1 Te1 74.370(10) 2_545 4_565 ?
Cu1 La1 Te1 120.044(15) 4_566 4_565 ?
Cu1 La1 Te1 98.053(15) 2_545 4_565 ?
Te1 La1 Te1 111.582(9) 2_645 4_565 ?
S1 La1 Cu1 74.82(3) 2_645 1_545 ?
S1 La1 Cu1 40.11(3) 3_655 1_545 ?
S1 La1 Cu1 154.88(2) 4_566 1_545 ?
S1 La1 Cu1 124.35(2) . 1_545 ?
Te1 La1 Cu1 120.909(16) . 1_545 ?
Te1 La1 Cu1 44.732(12) 2_545 1_545 ?
Cu1 La1 Cu1 67.810(12) 4_566 1_545 ?
Cu1 La1 Cu1 91.037(13) 2_545 1_545 ?
Te1 La1 Cu1 103.448(14) 2_645 1_545 ?
Te1 La1 Cu1 67.468(12) 4_565 1_545 ?
S1 La1 La1 118.18(2) 2_645 3_655 ?
S1 La1 La1 48.58(2) 3_655 3_655 ?
S1 La1 La1 113.36(3) 4_566 3_655 ?
S1 La1 La1 46.80(2) . 3_655 ?
Te1 La1 La1 117.976(12) . 3_655 ?
Te1 La1 La1 118.913(12) 2_545 3_655 ?
Cu1 La1 La1 146.673(16) 4_566 3_655 ?
Cu1 La1 La1 153.450(15) 2_545 3_655 ?
Te1 La1 La1 55.943(9) 2_645 3_655 ?
Te1 La1 La1 55.640(11) 4_565 3_655 ?
Cu1 La1 La1 82.244(14) 1_545 3_655 ?
Cu1 Te1 Cu1 97.38(2) 2_545 3_565 ?
Cu1 Te1 Cu1 143.905(14) 2_545 . ?
Cu1 Te1 Cu1 61.66(2) 3_565 . ?
Cu1 Te1 La1 72.771(18) 2_545 . ?
Cu1 Te1 La1 84.737(16) 3_565 . ?
Cu1 Te1 La1 128.392(18) . . ?
Cu1 Te1 La1 74.107(17) 2_545 2 ?
Cu1 Te1 La1 71.736(16) 3_565 2 ?
Cu1 Te1 La1 71.478(16) . 2 ?
La1 Te1 La1 136.049(12) . 2 ?
Cu1 Te1 La1 134.155(17) 2_545 2_655 ?
Cu1 Te1 La1 115.342(17) 3_565 2_655 ?
Cu1 Te1 La1 81.744(16) . 2_655 ?
La1 Te1 La1 78.970(10) . 2_655 ?
La1 Te1 La1 144.588(13) 2 2_655 ?
Cu1 Te1 La1 79.145(17) 2_545 4_566 ?
Cu1 Te1 La1 176.193(18) 3_565 4_566 ?
Cu1 Te1 La1 120.473(17) . 4_566 ?
La1 Te1 La1 95.629(11) . 4_566 ?
La1 Te1 La1 105.630(10) 2 4_566 ?
La1 Te1 La1 68.418(9) 2_655 4_566 ?
S1 Cu1 Te1 115.01(3) 3_665 2 ?
S1 Cu1 Te1 106.81(3) 3_665 3_565 ?
Te1 Cu1 Te1 112.26(2) 2 3_565 ?
S1 Cu1 Te1 100.19(4) 3_665 . ?
Te1 Cu1 Te1 104.00(2) 2 . ?
Te1 Cu1 Te1 118.34(2) 3_565 . ?
S1 Cu1 Cu1 116.94(4) 3_665 3_565 ?
Te1 Cu1 Cu1 127.13(4) 2 3_565 ?
Te1 Cu1 Cu1 60.45(2) 3_565 3_565 ?
Te1 Cu1 Cu1 57.89(2) . 3_565 ?
S1 Cu1 La1 54.93(3) 3_665 4_565 ?
Te1 Cu1 La1 161.56(2) 2 4_565 ?
Te1 Cu1 La1 62.532(16) 3_565 4_565 ?
Te1 Cu1 La1 93.50(2) . 4_565 ?
Cu1 Cu1 La1 67.45(2) 3_565 4_565 ?
S1 Cu1 La1 157.45(4) 3_665 2 ?
Te1 Cu1 La1 61.800(16) 2 2 ?
Te1 Cu1 La1 94.26(2) 3_565 2 ?
Te1 Cu1 La1 61.671(15) . 2 ?
Cu1 Cu1 La1 66.58(2) 3_565 2 ?
La1 Cu1 La1 134.028(19) 4_565 2 ?
S1 Cu1 La1 54.01(3) 3_665 1_565 ?
Te1 Cu1 La1 61.161(16) 2 1_565 ?
Te1 Cu1 La1 131.84(2) 3_565 1_565 ?
Te1 Cu1 La1 108.99(2) . 1_565 ?
Cu1 Cu1 La1 164.49(4) 3_565 1_565 ?
La1 Cu1 La1 107.872(19) 4_565 1_565 ?
La1 Cu1 La1 116.439(18) 2 1_565 ?
Cu1 S1 La1 83.85(4) 3_665 2_655 ?
Cu1 S1 La1 85.88(4) 3_665 3_655 ?
La1 S1 La1 163.24(5) 2_655 3_655 ?
Cu1 S1 La1 103.61(4) 3_665 4_565 ?
La1 S1 La1 99.68(3) 2_655 4_565 ?
La1 S1 La1 95.59(3) 3_655 4_565 ?
Cu1 S1 La1 139.08(5) 3_665 . ?
La1 S1 La1 94.53(3) 2_655 . ?
La1 S1 La1 84.62(3) 3_655 . ?
La1 S1 La1 116.88(4) 4_565 . ?

loop_
_geom_bond_atom_site_label_1
_geom_bond_atom_site_label_2
_geom_bond_distance
_geom_bond_site_symmetry_2
_geom_bond_publ_flag
La1 S1 2.8882(11) 2_645 ?
La1 S1 2.9195(11) 3_655 ?
La1 S1 2.9236(11) 4_566 ?
La1 S1 3.0035(11) . ?
La1 Te1 3.2582(5) . ?
La1 Te1 3.2781(5) 2_545 ?
La1 Cu1 3.5084(7) 4_566 ?
La1 Cu1 3.5312(7) 2_545 ?
La1 Te1 3.5399(6) 2_645 ?
La1 Te1 3.5527(6) 4_565 ?
La1 Cu1 3.5991(7) 1_545 ?
La1 La1 3.9875(6) 3_655 ?
Te1 Cu1 2.6337(7) 2_545 ?
Te1 Cu1 2.6456(7) 3_565 ?
Te1 Cu1 2.7170(7) . ?
Te1 La1 3.2781(5) 2 ?
Te1 La1 3.5399(6) 2_655 ?
Te1 La1 3.5526(5) 4_566 ?
Cu1 S1 2.3250(13) 3_665 ?
Cu1 Te1 2.6337(7) 2 ?
Cu1 Te1 2.6456(7) 3_565 ?
Cu1 Cu1 2.7491(12) 3_565 ?
Cu1 La1 3.5084(7) 4_565 ?
Cu1 La1 3.5312(7) 2 ?
Cu1 La1 3.5991(7) 1_565 ?
S1 Cu1 2.3250(13) 3_665 ?
S1 La1 2.8882(11) 2_655 ?
S1 La1 2.9195(11) 3_655 ?
S1 La1 2.9236(11) 4_565 ?
